data_1552220
loop_
_publ_author_name
'Gransbury, Gemma K.'
'Boulon, Marie-Emmanuelle'
'Mole, Richard A.'
'Gable, Robert W.'
'Moubaraki, Boujemaa'
'Murray, Keith S.'
'Sorace, Lorenzo'
'Soncini, Alessandro'
'Boskovic, Colette'

_publ_section_title
;
 Single-ion anisotropy and exchange coupling in cobalt(ii)-radical
 complexes: insights from magnetic and ab initio studies
;
_journal_name_full 'Chemical Science'
_journal_paper_doi 10.1039/C9SC00914K
_journal_year 2019
_chemical_formula_moiety 'C27 H24 Br4 Co0.06 N4 O2 Zn0.94'
_chemical_formula_sum 'C27 H24 Br4 Co0.06 N4 O2 Zn0.94'
_chemical_formula_weight 821.12
_chemical_name_systematic (3,4,5,6-tetrabromocatecholato)-(tris(6-methyl-2-pyridylmethyl)amine)-cobalt(II):zinc(II)
_space_group_crystal_system monoclinic
_space_group_IT_number 14
_space_group_name_Hall '-P 2yn'
_space_group_name_H-M_alt 'P 1 21/n 1'
_symmetry_space_group_name_Hall '-P 2yn'
_symmetry_space_group_name_H-M 'P 1 21/n 1'
_atom_sites_solution_hydrogens geom
_atom_sites_solution_primary dual
_audit_block_doi 10.5517/ccdc.csd.cc21n7xw
_audit_creation_date 2018-03-05
_audit_creation_method
;
Olex2 1.2
(compiled 2017.08.10 svn.r3458 for OlexSys, GUI svn.r5381)
;
_audit_update_record
;
2019-08-07 deposited with the CCDC.    2019-08-13 downloaded from the CCDC.
;
_cell_angle_alpha 90
_cell_angle_beta 92.5500(10)
_cell_angle_gamma 90
_cell_formula_units_Z 4
_cell_length_a 11.3060(2)
_cell_length_b 13.5277(2)
_cell_length_c 18.5746(3)
_cell_measurement_reflns_used 11416
_cell_measurement_temperature 130.00(10)
_cell_measurement_theta_max 76.8690
_cell_measurement_theta_min 4.0250
_cell_volume 2838.06(8)
_computing_cell_refinement 'CrysAlisPro 1.171.38.43 (Rigaku OD, 2015)'
_computing_data_collection 'CrysAlisPro 1.171.38.43 (Rigaku OD, 2015)'
_computing_data_reduction 'CrysAlisPro 1.171.38.43 (Rigaku OD, 2015)'
_computing_molecular_graphics 'Olex2 (Dolomanov et al., 2009)'
_computing_publication_material 'Olex2 (Dolomanov et al., 2009)'
_computing_structure_refinement 'ShelXL (Sheldrick, 2015)'
_computing_structure_solution 'ShelXT (Sheldrick, 2015)'
_diffrn_ambient_environment N~2~
_diffrn_ambient_temperature 130.00(10)
_diffrn_detector 'CCD plate'
_diffrn_detector_area_resol_mean 10.2273
_diffrn_detector_type Atlas
_diffrn_measured_fraction_theta_full 0.9969
_diffrn_measured_fraction_theta_max 0.9887
_diffrn_measurement_details
;
List of Runs (angles in degrees, time in seconds):

  # Type    Start    End  Width  t~exp~   \w     \q     \k     \f   Frames
#--------------------------------------------------------------------------
  1  \w    -50.00  10.00   1.00    1.00    --  -40.81  38.00  90.00   60
  2  \w    -46.00  25.00   1.00    1.00    --  -40.81  38.00 -90.00   71
  3  \w     23.00  91.00   1.00    1.00    --   40.81-125.00   0.00   68
  4  \w     35.00 116.00   1.00    2.50    --  113.00-111.00 -60.00   81
  5  \w     77.00 105.00   1.00    2.50    --  113.00 -94.00-150.00   28
  6  \w     39.00  72.00   1.00    2.50    --  113.00 -30.00 -60.00   33
  7  \w     34.00 144.00   1.00    2.50    --  113.00 -77.00 -30.00  110
  8  \w     90.00 116.00   1.00    2.50    --  113.00-111.00  60.00   26
  9  \w     42.00 143.00   1.00    2.50    --  113.00 -61.00 120.00  101
 10  \w     85.00 177.00   1.00    2.50    --  113.00  45.00 120.00   92
 11  \w    105.00 177.00   1.00    2.50    --  113.00 111.00  60.00   72
 12  \w     97.00 178.00   1.00    2.50    --  113.00  30.00-120.00   81
 13  \w     82.00 178.00   1.00    2.50    --  113.00  30.00-180.00   96
 14  \w     39.00  86.00   1.00    1.00    --   40.81-125.00-180.00   47
 15  \w     30.00  58.00   1.00    2.50    --  113.00 -94.00-150.00   28
 16  \w     37.00  68.00   1.00    2.50    --  113.00-111.00  60.00   31
 17  \w     38.00 116.00   1.00    2.50    --  113.00-111.00 150.00   78
 18  \w     58.00 123.00   1.00    2.50    --  113.00 178.00 150.00   65
 19  \w   -122.00  -5.00   1.00    1.00    --  -40.81 -19.00  90.00  117
;
_diffrn_measurement_device 'four-circle diffractometer'
_diffrn_measurement_device_type 'SuperNova, Dual, Cu at zero, Atlas'
_diffrn_measurement_method '\w scans'
_diffrn_orient_matrix_type 'CrysAlisPro convention (1999,Acta A55,543-557)'
_diffrn_orient_matrix_UB_11 0.0540835000
_diffrn_orient_matrix_UB_12 -0.1008685000
_diffrn_orient_matrix_UB_13 -0.0186044000
_diffrn_orient_matrix_UB_21 0.0573640000
_diffrn_orient_matrix_UB_22 0.0466672000
_diffrn_orient_matrix_UB_23 -0.0656021000
_diffrn_orient_matrix_UB_31 0.1112307000
_diffrn_orient_matrix_UB_32 0.0249650000
_diffrn_orient_matrix_UB_33 0.0473826000
_diffrn_radiation_monochromator mirror
_diffrn_radiation_probe x-ray
_diffrn_radiation_type 'Cu K\a'
_diffrn_radiation_wavelength 1.54184
_diffrn_reflns_av_R_equivalents 0.0261
_diffrn_reflns_av_unetI/netI 0.0247
_diffrn_reflns_Laue_measured_fraction_full 1.000
_diffrn_reflns_Laue_measured_fraction_max 0.989
_diffrn_reflns_limit_h_max 14
_diffrn_reflns_limit_h_min -12
_diffrn_reflns_limit_k_max 16
_diffrn_reflns_limit_k_min -17
_diffrn_reflns_limit_l_max 23
_diffrn_reflns_limit_l_min -22
_diffrn_reflns_number 20997
_diffrn_reflns_point_group_measured_fraction_full 1.000
_diffrn_reflns_point_group_measured_fraction_max 0.989
_diffrn_reflns_theta_full 67.684
_diffrn_reflns_theta_max 77.061
_diffrn_reflns_theta_min 4.044
_diffrn_source 'micro-focus sealed X-ray tube'
_diffrn_source_type 'SuperNova (Cu) X-ray Source'
_exptl_absorpt_coefficient_mu 8.279
_exptl_absorpt_correction_T_max 0.540
_exptl_absorpt_correction_T_min 0.224
_exptl_absorpt_correction_type gaussian
_exptl_absorpt_process_details
;
CrysAlisPro 1.171.38.43 (Rigaku Oxford Diffraction, 2015)
Numerical absorption correction based on gaussian integration over
            a multifaceted crystal model
Empirical absorption correction using spherical harmonics,
 implemented in SCALE3 ABSPACK scaling algorithm.
;
_exptl_crystal_colour 'clear orange'
_exptl_crystal_colour_lustre clear
_exptl_crystal_colour_primary orange
_exptl_crystal_density_diffrn 1.922
_exptl_crystal_description block
_exptl_crystal_F_000 1599.3
_exptl_crystal_recrystallization_method 'Crystallised from hot DMF/diethyl ether (1:2)'
_exptl_crystal_size_max 0.255
_exptl_crystal_size_mid 0.15
_exptl_crystal_size_min 0.105
_refine_diff_density_max 0.418
_refine_diff_density_min -0.700
_refine_diff_density_rms 0.079
_refine_ls_extinction_method none
_refine_ls_goodness_of_fit_ref 1.067
_refine_ls_hydrogen_treatment constr
_refine_ls_matrix_type full
_refine_ls_number_parameters 347
_refine_ls_number_reflns 5938
_refine_ls_number_restraints 0
_refine_ls_restrained_S_all 1.067
_refine_ls_R_factor_all 0.0255
_refine_ls_R_factor_gt 0.0237
_refine_ls_shift/su_max 0.002
_refine_ls_shift/su_mean 0.000
_refine_ls_structure_factor_coef Fsqd
_refine_ls_weighting_details 'w=1/[\s^2^(Fo^2^)+(0.0342P)^2^+1.3943P] where P=(Fo^2^+2Fc^2^)/3'
_refine_ls_weighting_scheme calc
_refine_ls_wR_factor_gt 0.0622
_refine_ls_wR_factor_ref 0.0634
_reflns_Friedel_coverage 0.000
_reflns_number_gt 5622
_reflns_number_total 5938
_reflns_threshold_expression 'I > 2\s(I)'
_cod_data_source_file c9sc00914k2.cif
_cod_data_source_block 1-co5-zn95
_cod_database_code 1552220
_shelx_shelxl_version_number 2014/7
_chemical_oxdiff_formula 'C27 H24 Br4 Co0.047 N4 O2 Zn0.953'
_chemical_oxdiff_usercomment 'Co-doped Zn roughly 0.05. orange block'
_shelx_space_group_comment
;
The symmetry employed for this shelxl refinement is uniquely defined
by the following loop, which should always be used as a source of
symmetry information in preference to the above space-group names.
They are only intended as comments.
;
_shelx_estimated_absorpt_t_max 0.477
_shelx_estimated_absorpt_t_min 0.227
_reflns_odcompleteness_completeness 99.69
_reflns_odcompleteness_iscentric 1
_reflns_odcompleteness_theta 75.12
_olex2_refinement_description
;
1. Fixed Uiso
 At 1.2 times of:
  All C(H) groups, All C(H,H) groups
 At 1.5 times of:
  All C(H,H,H) groups
2. Shared sites
{Zn1, Co}
3. Uiso/Uaniso restraints and constraints
Uanis(Zn1) = Uanis(Co)
4. Others
 Sof(Co)=1-FVAR(1)
 Sof(Zn1)=FVAR(1)
5.a Secondary CH2 refined with riding coordinates:
 C12(H12A,H12B), C18(H18A,H18B), C24(H24A,H24B)
5.b Aromatic/amide H refined with riding coordinates:
 C8(H8), C9(H9), C10(H10), C14(H14), C15(H15), C16(H16), C20(H20), C21(H21),
 C22(H22)
5.c Idealised Me refined as rotating group:
 C25(H25A,H25B,H25C), C26(H26A,H26B,H26C), C27(H27A,H27B,H27C)
;
_olex2_submission_special_instructions 'No special instructions were received'
_oxdiff_exptl_absorpt_empirical_details
;
Empirical correction (ABSPACK) includes:
- Absorption correction using spherical harmonics
- Frame scaling
;
_oxdiff_exptl_absorpt_empirical_full_max 1.581
_oxdiff_exptl_absorpt_empirical_full_min 0.732

loop_
_space_group_symop_operation_xyz
'x, y, z'
'-x+1/2, y+1/2, -z+1/2'
'-x, -y, -z'
'x-1/2, -y-1/2, z-1/2'

loop_
_atom_site_label
_atom_site_type_symbol
_atom_site_fract_x
_atom_site_fract_y
_atom_site_fract_z
_atom_site_U_iso_or_equiv
_atom_site_adp_type
_atom_site_occupancy
_atom_site_site_symmetry_order
_atom_site_calc_flag
_atom_site_refinement_flags_posn
_atom_site_refinement_flags_occupancy
_atom_site_disorder_assembly
_atom_site_disorder_group
Br1 Br 0.97076(2) 0.41154(2) 0.60615(2) 0.03321(7) Uani 1 1 d . . . .
Br2 Br 0.98446(2) 0.22633(2) 0.49037(2) 0.03392(7) Uani 1 1 d . . . .
Br3 Br 0.75580(2) 0.07531(2) 0.46785(2) 0.02869(6) Uani 1 1 d . . . .
Br4 Br 0.51474(2) 0.11602(2) 0.56111(2) 0.02547(6) Uani 1 1 d . . . .
Zn1 Zn 0.57313(2) 0.40469(2) 0.72515(2) 0.02088(12) Uani 0.939(10) 1 d . P A 1
Co Co 0.57313(2) 0.40469(2) 0.72515(2) 0.02088(12) Uani 0.061(10) 1 d . P A 2
O1 O 0.54266(12) 0.29960(11) 0.65295(8) 0.0223(3) Uani 1 1 d . . . .
O2 O 0.73458(13) 0.41469(11) 0.67769(8) 0.0251(3) Uani 1 1 d . . . .
N1 N 0.63075(14) 0.51186(13) 0.80355(9) 0.0209(3) Uani 1 1 d . . . .
N2 N 0.40149(15) 0.43183(13) 0.77727(9) 0.0207(3) Uani 1 1 d . . . .
N3 N 0.64790(14) 0.31144(13) 0.81949(9) 0.0214(3) Uani 1 1 d . . . .
N4 N 0.51304(16) 0.55433(14) 0.67092(10) 0.0260(4) Uani 1 1 d . . . .
C1 C 0.63852(17) 0.28059(15) 0.61815(10) 0.0194(4) Uani 1 1 d . . . .
C2 C 0.74083(17) 0.34436(15) 0.63061(10) 0.0204(4) Uani 1 1 d . . . .
C3 C 0.84042(17) 0.32467(15) 0.59101(11) 0.0217(4) Uani 1 1 d . . . .
C4 C 0.84615(18) 0.24561(16) 0.54253(11) 0.0227(4) Uani 1 1 d . . . .
C5 C 0.75012(18) 0.18278(15) 0.53298(10) 0.0216(4) Uani 1 1 d . . . .
C6 C 0.64748(17) 0.20137(15) 0.57108(10) 0.0199(4) Uani 1 1 d . . . .
C7 C 0.29211(19) 0.40990(15) 0.75023(12) 0.0238(4) Uani 1 1 d . . . .
C8 C 0.19522(18) 0.46974(17) 0.76447(12) 0.0271(4) Uani 1 1 d . . . .
H8 H 0.1203 0.4538 0.7452 0.033 Uiso 1 1 calc R . . .
C9 C 0.21106(19) 0.55254(16) 0.80713(12) 0.0260(4) Uani 1 1 d . . . .
H9 H 0.1478 0.5944 0.8154 0.031 Uiso 1 1 calc R . . .
C10 C 0.32302(19) 0.57247(15) 0.83759(11) 0.0239(4) Uani 1 1 d . . . .
H10 H 0.3356 0.6264 0.8680 0.029 Uiso 1 1 calc R . . .
C11 C 0.41532(17) 0.51025(15) 0.82163(10) 0.0207(4) Uani 1 1 d . . . .
C12 C 0.53757(18) 0.52427(16) 0.85609(11) 0.0233(4) Uani 1 1 d . . . .
H12A H 0.5434 0.5899 0.8769 0.028 Uiso 1 1 calc R . . .
H12B H 0.5499 0.4766 0.8947 0.028 Uiso 1 1 calc R . . .
C13 C 0.63333(18) 0.21578(16) 0.83630(11) 0.0237(4) Uani 1 1 d . . . .
C14 C 0.6995(2) 0.17117(18) 0.89281(12) 0.0295(4) Uani 1 1 d . . . .
H14 H 0.6908 0.1041 0.9023 0.035 Uiso 1 1 calc R . . .
C15 C 0.7779(2) 0.2280(2) 0.93434(13) 0.0335(5) Uani 1 1 d . . . .
H15 H 0.8222 0.1997 0.9724 0.040 Uiso 1 1 calc R . . .
C16 C 0.7897(2) 0.32710(19) 0.91867(13) 0.0311(5) Uani 1 1 d . . . .
H16 H 0.8403 0.3671 0.9467 0.037 Uiso 1 1 calc R . . .
C17 C 0.72468(18) 0.36583(16) 0.86032(11) 0.0233(4) Uani 1 1 d . . . .
C18 C 0.74091(17) 0.47163(16) 0.83779(11) 0.0245(4) Uani 1 1 d . . . .
H18A H 0.7638 0.5111 0.8797 0.029 Uiso 1 1 calc R . . .
H18B H 0.8040 0.4755 0.8042 0.029 Uiso 1 1 calc R . . .
C19 C 0.4310(2) 0.57378(19) 0.61829(13) 0.0326(5) Uani 1 1 d . . . .
C20 C 0.3901(3) 0.6704(2) 0.60561(16) 0.0429(6) Uani 1 1 d . . . .
H20 H 0.3340 0.6828 0.5686 0.051 Uiso 1 1 calc R . . .
C21 C 0.4331(3) 0.7465(2) 0.64793(17) 0.0458(7) Uani 1 1 d . . . .
H21 H 0.4058 0.8106 0.6402 0.055 Uiso 1 1 calc R . . .
C22 C 0.5177(2) 0.72691(18) 0.70220(15) 0.0369(5) Uani 1 1 d . . . .
H22 H 0.5481 0.7772 0.7317 0.044 Uiso 1 1 calc R . . .
C23 C 0.5557(2) 0.63016(16) 0.71129(12) 0.0266(4) Uani 1 1 d . . . .
C24 C 0.6547(2) 0.60438(16) 0.76533(13) 0.0284(4) Uani 1 1 d . . . .
H24A H 0.7280 0.5978 0.7406 0.034 Uiso 1 1 calc R . . .
H24B H 0.6645 0.6577 0.8000 0.034 Uiso 1 1 calc R . . .
C25 C 0.27693(19) 0.31677(18) 0.70714(14) 0.0316(5) Uani 1 1 d . . . .
H25A H 0.3463 0.3056 0.6803 0.047 Uiso 1 1 calc GR . . .
H25B H 0.2091 0.3230 0.6745 0.047 Uiso 1 1 calc GR . . .
H25C H 0.2656 0.2621 0.7391 0.047 Uiso 1 1 calc GR . . .
C26 C 0.5410(2) 0.15873(17) 0.79341(13) 0.0303(4) Uani 1 1 d . . . .
H26A H 0.4645 0.1722 0.8115 0.045 Uiso 1 1 calc GR . . .
H26B H 0.5575 0.0893 0.7975 0.045 Uiso 1 1 calc GR . . .
H26C H 0.5419 0.1781 0.7437 0.045 Uiso 1 1 calc GR . . .
C27 C 0.3834(3) 0.4889(2) 0.57373(15) 0.0441(6) Uani 1 1 d . . . .
H27A H 0.4338 0.4324 0.5813 0.066 Uiso 1 1 calc GR . . .
H27B H 0.3812 0.5069 0.5237 0.066 Uiso 1 1 calc GR . . .
H27C H 0.3049 0.4732 0.5877 0.066 Uiso 1 1 calc GR . . .

loop_
_atom_site_aniso_label
_atom_site_aniso_U_11
_atom_site_aniso_U_22
_atom_site_aniso_U_33
_atom_site_aniso_U_23
_atom_site_aniso_U_13
_atom_site_aniso_U_12
Br1 0.02479(11) 0.03134(13) 0.04428(14) -0.00901(10) 0.01027(9) -0.00614(8)
Br2 0.03431(13) 0.03451(13) 0.03453(13) -0.00380(9) 0.01958(10) 0.00088(9)
Br3 0.03835(13) 0.02660(12) 0.02154(11) -0.00740(8) 0.00603(8) 0.00261(8)
Br4 0.02354(11) 0.02723(12) 0.02535(11) -0.00586(8) -0.00219(8) -0.00227(8)
Zn1 0.01977(17) 0.02135(17) 0.02177(17) -0.00566(10) 0.00368(10) 0.00068(10)
Co 0.01977(17) 0.02135(17) 0.02177(17) -0.00566(10) 0.00368(10) 0.00068(10)
O1 0.0202(6) 0.0246(7) 0.0222(6) -0.0056(6) 0.0032(5) 0.0006(5)
O2 0.0218(7) 0.0250(7) 0.0292(7) -0.0085(6) 0.0077(6) -0.0018(5)
N1 0.0210(7) 0.0192(8) 0.0229(8) -0.0029(6) 0.0042(6) -0.0018(6)
N2 0.0197(7) 0.0192(8) 0.0236(8) -0.0004(6) 0.0048(6) 0.0008(6)
N3 0.0188(7) 0.0234(8) 0.0221(8) -0.0033(6) 0.0021(6) 0.0017(6)
N4 0.0283(9) 0.0246(9) 0.0257(8) 0.0046(7) 0.0067(7) 0.0029(7)
C1 0.0209(9) 0.0208(9) 0.0165(8) 0.0007(7) 0.0005(7) 0.0034(7)
C2 0.0218(9) 0.0208(9) 0.0187(8) 0.0000(7) 0.0018(7) 0.0025(7)
C3 0.0222(9) 0.0208(9) 0.0223(9) 0.0015(7) 0.0039(7) -0.0002(7)
C4 0.0244(9) 0.0257(10) 0.0185(9) 0.0005(8) 0.0068(7) 0.0049(8)
C5 0.0290(10) 0.0208(9) 0.0151(8) -0.0014(7) 0.0030(7) 0.0039(7)
C6 0.0224(9) 0.0214(9) 0.0158(8) 0.0004(7) -0.0010(7) 0.0006(7)
C7 0.0228(9) 0.0217(9) 0.0272(10) 0.0014(8) 0.0039(8) 0.0001(8)
C8 0.0213(9) 0.0288(11) 0.0315(10) 0.0042(9) 0.0034(8) 0.0023(8)
C9 0.0248(9) 0.0245(10) 0.0291(10) 0.0044(8) 0.0074(8) 0.0060(8)
C10 0.0295(10) 0.0180(9) 0.0248(9) 0.0020(7) 0.0071(8) 0.0043(8)
C11 0.0233(9) 0.0193(9) 0.0199(8) 0.0022(7) 0.0062(7) 0.0014(7)
C12 0.0255(9) 0.0227(10) 0.0218(9) -0.0051(7) 0.0041(7) 0.0015(8)
C13 0.0225(9) 0.0233(10) 0.0258(10) -0.0009(8) 0.0052(7) 0.0025(7)
C14 0.0297(10) 0.0281(11) 0.0312(11) 0.0035(9) 0.0064(8) 0.0070(8)
C15 0.0311(11) 0.0406(13) 0.0285(11) 0.0025(10) -0.0024(9) 0.0123(9)
C16 0.0268(10) 0.0364(12) 0.0293(11) -0.0059(9) -0.0051(8) 0.0055(9)
C17 0.0208(9) 0.0246(10) 0.0245(9) -0.0053(8) 0.0027(7) 0.0037(8)
C18 0.0209(9) 0.0245(10) 0.0281(10) -0.0061(8) -0.0007(7) -0.0018(7)
C19 0.0328(11) 0.0364(13) 0.0288(11) 0.0094(9) 0.0047(9) 0.0044(9)
C20 0.0441(14) 0.0407(15) 0.0439(14) 0.0164(12) 0.0029(11) 0.0125(11)
C21 0.0539(16) 0.0319(13) 0.0527(16) 0.0169(12) 0.0147(13) 0.0165(12)
C22 0.0469(14) 0.0228(11) 0.0423(13) 0.0048(10) 0.0165(11) 0.0041(10)
C23 0.0305(10) 0.0209(10) 0.0293(10) 0.0039(8) 0.0113(8) 0.0010(8)
C24 0.0323(11) 0.0202(10) 0.0330(11) -0.0008(8) 0.0048(9) -0.0077(8)
C25 0.0225(10) 0.0267(11) 0.0454(13) -0.0094(10) 0.0009(9) -0.0009(8)
C26 0.0316(11) 0.0219(10) 0.0373(11) 0.0019(9) 0.0012(9) -0.0043(8)
C27 0.0493(15) 0.0448(15) 0.0370(13) 0.0053(11) -0.0108(11) 0.0018(12)

loop_
_atom_type_symbol
_atom_type_description
_atom_type_scat_dispersion_real
_atom_type_scat_dispersion_imag
_atom_type_scat_source
C C 0.0181 0.0091 'International Tables Vol C Tables 4.2.6.8 and 6.1.1.4'
H H 0.0000 0.0000 'International Tables Vol C Tables 4.2.6.8 and 6.1.1.4'
Br Br -0.6763 1.2805 'International Tables Vol C Tables 4.2.6.8 and 6.1.1.4'
Co Co -2.3653 3.6143 'International Tables Vol C Tables 4.2.6.8 and 6.1.1.4'
N N 0.0311 0.0180 'International Tables Vol C Tables 4.2.6.8 and 6.1.1.4'
O O 0.0492 0.0322 'International Tables Vol C Tables 4.2.6.8 and 6.1.1.4'
Zn Zn -1.5491 0.6778 'International Tables Vol C Tables 4.2.6.8 and 6.1.1.4'

loop_
_citation_id
_citation_doi
_citation_year
1 10.1039/C9SC00914K 2019

loop_
_exptl_crystal_face_index_h
_exptl_crystal_face_index_k
_exptl_crystal_face_index_l
_exptl_crystal_face_perp_dist
1 0 1 0.0620
-1 1 -2 0.0750
0 -1 0 0.1270
0 1 0 0.1270
0 0 -1 0.0702
0 0 1 0.0702
1 -1 2 0.0750
-1 -1 -1 0.0780
1 1 1 0.0780
-1 0 -1 0.0620
-1 0 1 0.0525
1 0 -1 0.0525

loop_
_geom_angle_atom_site_label_1
_geom_angle_atom_site_label_2
_geom_angle_atom_site_label_3
_geom_angle
O1 Zn1 O2 83.57(6)
O1 Zn1 N1 172.15(6)
O1 Zn1 N2 106.48(6)
O1 Zn1 N3 99.82(6)
O1 Zn1 N4 106.92(7)
O2 Zn1 N1 89.88(6)
O2 Zn1 N2 166.78(6)
O2 Zn1 N3 93.41(6)
O2 Zn1 N4 90.27(6)
N1 Zn1 N2 80.66(6)
N1 Zn1 N3 76.18(7)
N1 Zn1 N4 77.35(7)
N2 Zn1 N3 93.27(6)
N2 Zn1 N4 78.71(6)
N3 Zn1 N4 153.25(7)
O1 Co O2 83.57(6)
O1 Co N1 172.15(6)
O1 Co N2 106.48(6)
O1 Co N3 99.82(6)
O1 Co N4 106.92(7)
O2 Co N1 89.88(6)
O2 Co N2 166.78(6)
O2 Co N3 93.41(6)
O2 Co N4 90.27(6)
N1 Co N2 80.66(6)
N1 Co N3 76.18(7)
N1 Co N4 77.35(7)
N2 Co N3 93.27(6)
N2 Co N4 78.71(6)
N3 Co N4 153.25(7)
C1 O1 Zn1 110.66(12)
C1 O1 Co 110.66(12)
C2 O2 Zn1 108.39(12)
C2 O2 Co 108.39(12)
C12 N1 Zn1 108.83(12)
C12 N1 Co 108.83(12)
C18 N1 Zn1 105.62(12)
C18 N1 Co 105.62(12)
C18 N1 C12 111.71(16)
C24 N1 Zn1 107.80(13)
C24 N1 Co 107.80(13)
C24 N1 C12 111.98(17)
C24 N1 C18 110.61(16)
C7 N2 Zn1 127.02(14)
C7 N2 Co 127.02(14)
C7 N2 C11 118.74(17)
C11 N2 Zn1 108.32(13)
C11 N2 Co 108.32(13)
C13 N3 Zn1 131.58(14)
C13 N3 Co 131.58(14)
C13 N3 C17 118.58(18)
C17 N3 Zn1 109.69(14)
C17 N3 Co 109.69(14)
C19 N4 Zn1 131.16(17)
C19 N4 Co 131.16(17)
C19 N4 C23 118.3(2)
C23 N4 Zn1 109.15(14)
C23 N4 Co 109.15(14)
O1 C1 C2 118.32(18)
O1 C1 C6 123.10(18)
C6 C1 C2 118.56(18)
O2 C2 C1 118.44(17)
O2 C2 C3 124.35(19)
C3 C2 C1 117.21(18)
C2 C3 Br1 116.29(15)
C2 C3 C4 123.02(19)
C4 C3 Br1 120.70(15)
C3 C4 Br2 119.78(16)
C5 C4 Br2 120.71(15)
C5 C4 C3 119.52(18)
C4 C5 Br3 120.30(15)
C4 C5 C6 119.01(18)
C6 C5 Br3 120.67(16)
C1 C6 Br4 116.84(15)
C1 C6 C5 122.59(19)
C5 C6 Br4 120.56(15)
N2 C7 C8 121.1(2)
N2 C7 C25 117.76(18)
C8 C7 C25 121.1(2)
C7 C8 H8 120.1
C9 C8 C7 119.8(2)
C9 C8 H8 120.1
C8 C9 H9 120.5
C8 C9 C10 118.95(19)
C10 C9 H9 120.5
C9 C10 H10 120.8
C11 C10 C9 118.5(2)
C11 C10 H10 120.8
N2 C11 C10 122.81(19)
N2 C11 C12 115.93(17)
C10 C11 C12 121.21(19)
N1 C12 C11 111.85(16)
N1 C12 H12A 109.2
N1 C12 H12B 109.2
C11 C12 H12A 109.2
C11 C12 H12B 109.2
H12A C12 H12B 107.9
N3 C13 C14 121.6(2)
N3 C13 C26 117.54(19)
C14 C13 C26 120.9(2)
C13 C14 H14 120.4
C15 C14 C13 119.2(2)
C15 C14 H14 120.4
C14 C15 H15 120.4
C16 C15 C14 119.2(2)
C16 C15 H15 120.4
C15 C16 H16 120.7
C15 C16 C17 118.7(2)
C17 C16 H16 120.7
N3 C17 C16 122.7(2)
N3 C17 C18 116.54(18)
C16 C17 C18 120.7(2)
N1 C18 C17 111.06(16)
N1 C18 H18A 109.4
N1 C18 H18B 109.4
C17 C18 H18A 109.4
C17 C18 H18B 109.4
H18A C18 H18B 108.0
N4 C19 C20 121.1(3)
N4 C19 C27 118.1(2)
C20 C19 C27 120.9(2)
C19 C20 H20 120.1
C21 C20 C19 119.9(3)
C21 C20 H20 120.1
C20 C21 H21 120.3
C20 C21 C22 119.3(2)
C22 C21 H21 120.3
C21 C22 H22 121.0
C21 C22 C23 118.1(3)
C23 C22 H22 121.0
N4 C23 C22 123.3(2)
N4 C23 C24 115.50(19)
C22 C23 C24 121.1(2)
N1 C24 C23 111.78(17)
N1 C24 H24A 109.3
N1 C24 H24B 109.3
C23 C24 H24A 109.3
C23 C24 H24B 109.3
H24A C24 H24B 107.9
C7 C25 H25A 109.5
C7 C25 H25B 109.5
C7 C25 H25C 109.5
H25A C25 H25B 109.5
H25A C25 H25C 109.5
H25B C25 H25C 109.5
C13 C26 H26A 109.5
C13 C26 H26B 109.5
C13 C26 H26C 109.5
H26A C26 H26B 109.5
H26A C26 H26C 109.5
H26B C26 H26C 109.5
C19 C27 H27A 109.5
C19 C27 H27B 109.5
C19 C27 H27C 109.5
H27A C27 H27B 109.5
H27A C27 H27C 109.5
H27B C27 H27C 109.5

loop_
_geom_bond_atom_site_label_1
_geom_bond_atom_site_label_2
_geom_bond_distance
Br1 C3 1.896(2)
Br2 C4 1.894(2)
Br3 C5 1.894(2)
Br4 C6 1.896(2)
Zn1 O1 1.9741(14)
Zn1 O2 2.0665(15)
Zn1 N1 2.1361(17)
Zn1 N2 2.2371(17)
Zn1 N3 2.2902(18)
Zn1 N4 2.3480(19)
Co O1 1.9741(14)
Co O2 2.0665(15)
Co N1 2.1361(17)
Co N2 2.2371(17)
Co N3 2.2902(18)
Co N4 2.3480(19)
O1 C1 1.312(2)
O2 C2 1.296(3)
N1 C12 1.477(2)
N1 C18 1.477(3)
N1 C24 1.470(3)
N2 C7 1.347(3)
N2 C11 1.348(3)
N3 C13 1.343(3)
N3 C17 1.346(3)
N4 C19 1.344(3)
N4 C23 1.347(3)
C1 C2 1.453(3)
C1 C6 1.390(3)
C2 C3 1.398(3)
C3 C4 1.401(3)
C4 C5 1.384(3)
C5 C6 1.409(3)
C7 C8 1.397(3)
C7 C25 1.498(3)
C8 H8 0.9300
C8 C9 1.379(3)
C9 H9 0.9300
C9 C10 1.390(3)
C10 H10 0.9300
C10 C11 1.383(3)
C11 C12 1.509(3)
C12 H12A 0.9700
C12 H12B 0.9700
C13 C14 1.398(3)
C13 C26 1.498(3)
C14 H14 0.9300
C14 C15 1.383(4)
C15 H15 0.9300
C15 C16 1.380(4)
C16 H16 0.9300
C16 C17 1.385(3)
C17 C18 1.505(3)
C18 H18A 0.9700
C18 H18B 0.9700
C19 C20 1.403(4)
C19 C27 1.501(4)
C20 H20 0.9300
C20 C21 1.371(5)
C21 H21 0.9300
C21 C22 1.384(4)
C22 H22 0.9300
C22 C23 1.386(3)
C23 C24 1.510(3)
C24 H24A 0.9700
C24 H24B 0.9700
C25 H25A 0.9600
C25 H25B 0.9600
C25 H25C 0.9600
C26 H26A 0.9600
C26 H26B 0.9600
C26 H26C 0.9600
C27 H27A 0.9600
C27 H27B 0.9600
C27 H27C 0.9600

loop_
_exptl_oxdiff_crystal_face_indexfrac_h
_exptl_oxdiff_crystal_face_indexfrac_k
_exptl_oxdiff_crystal_face_indexfrac_l
_exptl_oxdiff_crystal_face_x
_exptl_oxdiff_crystal_face_y
_exptl_oxdiff_crystal_face_z
0.9961 0.0243 1.0001 0.0328 -0.0073 0.1588
-1.0022 0.9702 -2.0059 -0.1147 0.1194 -0.1823
0.0080 -1.0001 0.0071 0.1012 -0.0467 -0.0237
-0.0080 1.0001 -0.0071 -0.1012 0.0467 0.0237
0.0020 -0.0056 -0.9988 0.0193 0.0654 -0.0472
-0.0020 0.0056 0.9988 -0.0193 -0.0654 0.0472
1.0022 -0.9702 2.0059 0.1147 -0.1194 0.1823
-0.9881 -1.0244 -0.9930 0.0684 -0.0393 -0.1825
0.9881 1.0244 0.9930 -0.0684 0.0393 0.1825
-0.9961 -0.0243 -1.0001 -0.0328 0.0073 -0.1588
-1.0001 -0.0130 0.9975 -0.0713 -0.1234 -0.0643
1.0001 0.0130 -0.9975 0.0713 0.1234 0.0643
